data_1576451
loop_
_publ_author_name
'Radovi&#x107;, Aleksa'
'Healy, Maria C.'
'Datta, Arnadeep'
'Das, Deborshee'
'Cai, Likun'
'Diaz, Steven'
'Gogoi, Achyut Ranjan'
'Wolford, Nikki J.'
'Carpenter, Stephanie H.'
'Brenessel, William W.'
'McCamant, David'
'Gutierrez, Osvaldo'
'Neidig, Michael L.'

_publ_section_title
;
 Iron tris-mesityl: a homoleptic iron(ii) ferrate species for directed C-H
 activation.
;
_journal_issue 14
_journal_name_full 'Chemical science'
_journal_page_first 7002
_journal_page_last 7009
_journal_paper_doi 10.1039/d5sc08832a
_journal_volume 17
_journal_year 2026
_chemical_formula_moiety 'C39 H24 Fe N3'
_chemical_formula_sum 'C39 H24 Fe N3'
_chemical_formula_weight 590.46
_space_group_crystal_system trigonal
_space_group_IT_number 165
_space_group_name_Hall '-P 3 2"c'
_space_group_name_H-M_alt 'P -3 c 1'
_atom_sites_solution_hydrogens geom
_atom_sites_solution_primary dual
_atom_sites_solution_secondary difmap
_audit_creation_date 2024-07-30
_audit_creation_method
;
Olex2 1.5-ac6-015
(compiled 2023.12.04 svn.r209d9fb2 for Rigaku Oxford Diffraction, GUI svn.r6873)
;
_audit_update_record
;
2024-07-30 deposited with the CCDC.	2026-02-04 downloaded from the CCDC.
;
_cell_angle_alpha 90
_cell_angle_beta 90
_cell_angle_gamma 120
_cell_formula_units_Z 4
_cell_length_a 15.0670(6)
_cell_length_b 15.0670(6)
_cell_length_c 15.2096(6)
_cell_measurement_reflns_used 4731
_cell_measurement_temperature 100.00(10)
_cell_measurement_theta_max 75.7490
_cell_measurement_theta_min 3.3830
_cell_volume 2990.2(2)
_computing_cell_refinement 'CrysAlisPro 1.171.40.57a (Rigaku OD, 2019)'
_computing_data_collection 'CrysAlisPro 1.171.40.57a (Rigaku OD, 2019)'
_computing_data_reduction 'CrysAlisPro 1.171.40.57a (Rigaku OD, 2019)'
_computing_molecular_graphics 'Olex2 1.5-ac6-015 (Dolomanov et al., 2009)'
_computing_publication_material 'Olex2 1.5-ac6-015 (Dolomanov et al., 2009)'
_computing_structure_refinement 'SHELXL 2019/3 (Sheldrick, 2015b)'
_computing_structure_solution 'SHELXT 2018/2 (Sheldrick, 2015a)'
_diffrn_ambient_environment N~2~
_diffrn_ambient_temperature 100.00(10)
_diffrn_detector 'Hybrid Pixel Array Detector'
_diffrn_detector_area_resol_mean 10.0000
_diffrn_detector_type HyPix
_diffrn_measured_fraction_theta_full 1.000
_diffrn_measured_fraction_theta_max 0.983
_diffrn_measurement_details
;
List of Runs (angles in degrees, time in seconds):

  # Type    Start    End  Width  t~exp~   \w     \q     \k     \f   Frames
#--------------------------------------------------------------------------
  1  \w   -119.00 -93.00   0.50    1.19    --  -48.05-127.00 175.00   52
  2  \w     95.00 125.00   0.50    4.74    --  107.75  55.00 139.00   60
  3  \w    150.00 175.00   0.50    4.74    --  107.75  55.00 139.00   50
  4  \w     36.00  68.00   0.50    4.74    --  107.75 -55.00  -2.00   64
  5  \w   -120.00 -93.00   0.50    1.19    --  -48.05-125.00  60.00   54
  6  \w     -4.00  21.00   0.50    1.19    --  -48.05  19.00  90.00   50
  7  \w   -111.00 -68.00   0.50    1.19    --  -48.05-143.00   5.00   86
  8  \w    -44.00 -18.00   0.50    4.74    --  -86.25  45.00  90.00   52
  9  \w    108.00 159.00   0.50    4.74    --  107.75  30.00-180.00  102
 10  \w     36.00  62.00   0.50    4.74    --  107.75 -94.00 120.00   52
 11  \w     41.00  87.00   0.50    4.74    --  107.75 -94.00  60.00   92
 12  \w     79.00 104.00   0.50    4.74    --  107.75 -94.00 120.00   50
 13  \w     37.00 106.00   0.50    4.74    --  107.75-107.00  -7.00  138
;
_diffrn_measurement_device 'four-circle diffractometer'
_diffrn_measurement_device_type 'XtaLAB Synergy, Dualflex, HyPix'
_diffrn_measurement_method '\w scans'
_diffrn_orient_matrix_type 'CrysAlisPro convention (1999,Acta A55,543-557)'
_diffrn_orient_matrix_UB_11 -0.0286820000
_diffrn_orient_matrix_UB_12 -0.0987224000
_diffrn_orient_matrix_UB_13 0.0514238000
_diffrn_orient_matrix_UB_21 -0.0731083000
_diffrn_orient_matrix_UB_22 -0.0639658000
_diffrn_orient_matrix_UB_23 -0.0746577000
_diffrn_orient_matrix_UB_31 0.0883982000
_diffrn_orient_matrix_UB_32 -0.0064164000
_diffrn_orient_matrix_UB_33 -0.0450662000
_diffrn_radiation_monochromator mirror
_diffrn_radiation_probe x-ray
_diffrn_radiation_type 'Cu K\a'
_diffrn_radiation_wavelength 1.54184
_diffrn_reflns_av_R_equivalents 0.0365
_diffrn_reflns_av_unetI/netI 0.0282
_diffrn_reflns_Laue_measured_fraction_full 1.000
_diffrn_reflns_Laue_measured_fraction_max 0.983
_diffrn_reflns_limit_h_max 18
_diffrn_reflns_limit_h_min -9
_diffrn_reflns_limit_k_max 11
_diffrn_reflns_limit_k_min -19
_diffrn_reflns_limit_l_max 19
_diffrn_reflns_limit_l_min -18
_diffrn_reflns_number 9024
_diffrn_reflns_point_group_measured_fraction_full 1.000
_diffrn_reflns_point_group_measured_fraction_max 0.983
_diffrn_reflns_theta_full 74.504
_diffrn_reflns_theta_max 77.925
_diffrn_reflns_theta_min 3.387
_diffrn_source 'micro-focus sealed X-ray tube'
_diffrn_source_type 'PhotonJet (Cu) X-ray Source'
_exptl_absorpt_coefficient_mu 4.286
_exptl_absorpt_correction_T_max 1.00000
_exptl_absorpt_correction_T_min 0.54887
_exptl_absorpt_correction_type multi-scan
_exptl_absorpt_process_details
;
CrysAlisPro 1.171.40.57a (Rigaku Oxford Diffraction, 2019)
Empirical absorption correction using spherical harmonics,
 implemented in SCALE3 ABSPACK scaling algorithm.
;
_exptl_crystal_colour purple-black
_exptl_crystal_colour_primary black
_exptl_crystal_density_diffrn 1.312
_exptl_crystal_description needle
_exptl_crystal_F_000 1220
_exptl_crystal_size_max 0.251
_exptl_crystal_size_mid 0.099
_exptl_crystal_size_min 0.071
_refine_diff_density_max 0.227
_refine_diff_density_min -0.440
_refine_diff_density_rms 0.048
_refine_ls_extinction_method none
_refine_ls_goodness_of_fit_ref 1.099
_refine_ls_hydrogen_treatment constr
_refine_ls_matrix_type full
_refine_ls_number_parameters 130
_refine_ls_number_reflns 2104
_refine_ls_number_restraints 0
_refine_ls_restrained_S_all 1.099
_refine_ls_R_factor_all 0.0430
_refine_ls_R_factor_gt 0.0387
_refine_ls_shift/su_max 0.000
_refine_ls_shift/su_mean 0.000
_refine_ls_structure_factor_coef Fsqd
_refine_ls_weighting_details 'w=1/[\s^2^(Fo^2^)+(0.0610P)^2^+1.0079P] where P=(Fo^2^+2Fc^2^)/3'
_refine_ls_weighting_scheme calc
_refine_ls_wR_factor_gt 0.1095
_refine_ls_wR_factor_ref 0.1125
_reflns_Friedel_coverage 0.000
_reflns_number_gt 1860
_reflns_number_total 2104
_reflns_threshold_expression 'I > 2\s(I)'
_cod_data_source_file d5sc08832a2.cif
_cod_data_source_block neisc85
_cod_depositor_comments 'Adding full bibliography for 1576451--1576463.cif.'
_cod_original_cell_volume 2990.2(3)
_cod_database_code 1576451
_shelx_shelxl_version_number 2019/3
_shelx_space_group_comment
;
The symmetry employed for this shelxl refinement is uniquely defined
by the following loop, which should always be used as a source of
symmetry information in preference to the above space-group names.
They are only intended as comments.
;
_shelx_estimated_absorpt_t_max 0.751
_shelx_estimated_absorpt_t_min 0.413
_olex2_refinement_description
;
1. Fixed Uiso
 At 1.2 times of:
  All C(H) groups
2.a Aromatic/amide H refined with riding coordinates:
 C1(H1), C2(H2), C3(H3), C5(H5), C6(H6), C8(H8), C9(H9), C10(H10)
;
_olex2_submission_original_sample_id neisc85
_olex2_submission_special_instructions 'No special instructions were received'
_oxdiff_exptl_absorpt_empirical_details
;
Empirical correction (ABSPACK) includes:
- Absorption correction using spherical harmonics
- Frame scaling
;
_oxdiff_exptl_absorpt_empirical_full_max 1.697
_oxdiff_exptl_absorpt_empirical_full_min 0.648

loop_
_space_group_symop_operation_xyz
'x, y, z'
'-y, x-y, z'
'-x+y, -x, z'
'y, x, -z+1/2'
'x-y, -y, -z+1/2'
'-x, -x+y, -z+1/2'
'-x, -y, -z'
'y, -x+y, -z'
'x-y, x, -z'
'-y, -x, z-1/2'
'-x+y, y, z-1/2'
'x, x-y, z-1/2'

loop_
_atom_site_label
_atom_site_type_symbol
_atom_site_fract_x
_atom_site_fract_y
_atom_site_fract_z
_atom_site_U_iso_or_equiv
_atom_site_adp_type
_atom_site_occupancy
_atom_site_site_symmetry_order
_atom_site_calc_flag
_atom_site_refinement_flags_posn
_atom_site_refinement_flags_adp
_atom_site_refinement_flags_occupancy
_atom_site_disorder_assembly
_atom_site_disorder_group
Fe1 Fe 0.666667 0.333333 0.54953(3) 0.02893(17) Uani 1 3 d S T P . .
N1 N 0.59653(11) 0.20415(12) 0.47289(9) 0.0312(3) Uani 1 1 d . . . . .
C1 C 0.63089(15) 0.17836(14) 0.40220(10) 0.0344(4) Uani 1 1 d . . . . .
H1 H 0.700021 0.221786 0.384684 0.041 Uiso 1 1 calc R U . . .
C2 C 0.56989(16) 0.09041(15) 0.35273(11) 0.0373(4) Uani 1 1 d . . . . .
H2 H 0.597733 0.074783 0.302993 0.045 Uiso 1 1 calc R U . . .
C3 C 0.46974(16) 0.02672(14) 0.37615(11) 0.0375(4) Uani 1 1 d . . . . .
H3 H 0.427504 -0.033017 0.342618 0.045 Uiso 1 1 calc R U . . .
C4 C 0.43008(14) 0.05079(14) 0.45051(11) 0.0350(4) Uani 1 1 d . . . . .
C5 C 0.32725(15) -0.01025(15) 0.48247(12) 0.0405(4) Uani 1 1 d . . . . .
H5 H 0.279856 -0.069671 0.450906 0.049 Uiso 1 1 calc R U . . .
C6 C 0.29701(15) 0.01598(15) 0.55725(12) 0.0412(4) Uani 1 1 d . . . . .
H6 H 0.228652 -0.026091 0.577277 0.049 Uiso 1 1 calc R U . . .
C7 C 0.36540(14) 0.10575(14) 0.60731(11) 0.0355(4) Uani 1 1 d . . . . .
C8 C 0.33829(15) 0.13411(16) 0.68697(11) 0.0386(4) Uani 1 1 d . . . . .
H8 H 0.271412 0.093485 0.710607 0.046 Uiso 1 1 calc R U . . .
C9 C 0.40955(16) 0.22114(16) 0.73014(12) 0.0379(4) Uani 1 1 d . . . . .
H9 H 0.391423 0.239254 0.784307 0.045 Uiso 1 1 calc R U . . .
C10 C 0.50890(15) 0.28410(15) 0.69586(11) 0.0343(4) Uani 1 1 d . . . . .
H10 H 0.555909 0.343795 0.727311 0.041 Uiso 1 1 calc R U . . .
C11 C 0.53961(15) 0.26074(14) 0.61699(11) 0.0315(4) Uani 1 1 d . . . . .
C12 C 0.46576(14) 0.16930(13) 0.57557(10) 0.0321(4) Uani 1 1 d . . . . .
C13 C 0.49708(14) 0.14005(13) 0.49770(11) 0.0318(4) Uani 1 1 d . . . . .

loop_
_atom_site_aniso_label
_atom_site_aniso_U_11
_atom_site_aniso_U_22
_atom_site_aniso_U_33
_atom_site_aniso_U_23
_atom_site_aniso_U_13
_atom_site_aniso_U_12
Fe1 0.0354(2) 0.0354(2) 0.0160(2) 0.000 0.000 0.01769(10)
N1 0.0398(8) 0.0350(8) 0.0198(7) 0.0002(6) -0.0016(5) 0.0194(6)
C1 0.0433(10) 0.0410(9) 0.0207(8) -0.0020(7) -0.0013(7) 0.0223(8)
C2 0.0522(11) 0.0431(10) 0.0197(8) -0.0026(7) -0.0030(7) 0.0261(9)
C3 0.0507(11) 0.0390(10) 0.0234(8) -0.0041(7) -0.0081(7) 0.0228(9)
C4 0.0443(10) 0.0375(9) 0.0233(8) 0.0008(7) -0.0054(7) 0.0204(8)
C5 0.0429(10) 0.0405(10) 0.0318(9) -0.0024(7) -0.0077(7) 0.0162(8)
C6 0.0386(10) 0.0437(10) 0.0353(9) 0.0028(8) -0.0026(7) 0.0161(8)
C7 0.0394(9) 0.0415(10) 0.0268(8) 0.0025(7) -0.0020(7) 0.0212(8)
C8 0.0397(10) 0.0458(10) 0.0294(8) 0.0061(8) 0.0044(7) 0.0207(9)
C9 0.0479(11) 0.0469(10) 0.0233(8) 0.0020(7) 0.0033(7) 0.0270(9)
C10 0.0421(10) 0.0406(9) 0.0215(8) 0.0019(7) 0.0018(7) 0.0217(8)
C11 0.0384(9) 0.0387(9) 0.0208(8) 0.0012(6) -0.0021(7) 0.0218(8)
C12 0.0389(9) 0.0370(9) 0.0217(7) 0.0021(6) -0.0021(6) 0.0201(8)
C13 0.0395(9) 0.0370(9) 0.0210(7) 0.0014(6) -0.0031(6) 0.0207(8)

loop_
_atom_type_symbol
_atom_type_description
_atom_type_scat_dispersion_real
_atom_type_scat_dispersion_imag
_atom_type_scat_source
C C 0.0181 0.0091 'International Tables Vol C Tables 4.2.6.8 and 6.1.1.4'
H H 0.0000 0.0000 'International Tables Vol C Tables 4.2.6.8 and 6.1.1.4'
Fe Fe -1.1336 3.1974 'International Tables Vol C Tables 4.2.6.8 and 6.1.1.4'
N N 0.0311 0.0180 'International Tables Vol C Tables 4.2.6.8 and 6.1.1.4'

loop_
_geom_angle_atom_site_label_1
_geom_angle_atom_site_label_2
_geom_angle_atom_site_label_3
_geom_angle
_geom_angle_site_symmetry_1
_geom_angle_site_symmetry_3
_geom_angle_publ_flag
N1 Fe1 N1 90.89(6) . 2_655 ?
N1 Fe1 N1 90.89(6) 2_655 3_665 ?
N1 Fe1 N1 90.89(6) . 3_665 ?
C11 Fe1 N1 91.77(7) 2_655 . ?
C11 Fe1 N1 91.77(7) 3_665 2_655 ?
C11 Fe1 N1 82.62(7) 3_665 3_665 ?
C11 Fe1 N1 173.02(6) 3_665 . ?
C11 Fe1 N1 173.02(7) 2_655 3_665 ?
C11 Fe1 N1 82.62(7) . . ?
C11 Fe1 N1 91.77(7) . 3_665 ?
C11 Fe1 N1 82.62(7) 2_655 2_655 ?
C11 Fe1 N1 173.02(6) . 2_655 ?
C11 Fe1 C11 94.97(7) 3_665 . ?
C11 Fe1 C11 94.97(7) 2_655 3_665 ?
C11 Fe1 C11 94.97(7) 2_655 . ?
C1 N1 Fe1 130.11(13) . . ?
C1 N1 C13 117.68(16) . . ?
C13 N1 Fe1 112.07(11) . . ?
N1 C1 H1 118.5 . . ?
N1 C1 C2 122.97(18) . . ?
C2 C1 H1 118.5 . . ?
C1 C2 H2 120.1 . . ?
C3 C2 C1 119.77(17) . . ?
C3 C2 H2 120.1 . . ?
C2 C3 H3 120.4 . . ?
C2 C3 C4 119.27(17) . . ?
C4 C3 H3 120.4 . . ?
C3 C4 C5 124.62(17) . . ?
C3 C4 C13 117.45(17) . . ?
C13 C4 C5 117.91(16) . . ?
C4 C5 H5 119.7 . . ?
C6 C5 C4 120.67(17) . . ?
C6 C5 H5 119.7 . . ?
C5 C6 H6 119.0 . . ?
C5 C6 C7 122.01(18) . . ?
C7 C6 H6 119.0 . . ?
C8 C7 C6 123.94(17) . . ?
C12 C7 C6 118.50(16) . . ?
C12 C7 C8 117.56(16) . . ?
C7 C8 H8 120.3 . . ?
C9 C8 C7 119.46(17) . . ?
C9 C8 H8 120.3 . . ?
C8 C9 H9 119.2 . . ?
C8 C9 C10 121.59(17) . . ?
C10 C9 H9 119.2 . . ?
C9 C10 H10 119.2 . . ?
C11 C10 C9 121.53(18) . . ?
C11 C10 H10 119.2 . . ?
C10 C11 Fe1 131.83(14) . . ?
C10 C11 C12 115.52(17) . . ?
C12 C11 Fe1 112.62(12) . . ?
C7 C12 C11 124.28(16) . . ?
C7 C12 C13 118.91(16) . . ?
C11 C12 C13 116.80(16) . . ?
N1 C13 C4 122.84(16) . . ?
N1 C13 C12 115.23(15) . . ?
C4 C13 C12 121.93(16) . . ?

loop_
_geom_bond_atom_site_label_1
_geom_bond_atom_site_label_2
_geom_bond_distance
_geom_bond_site_symmetry_2
_geom_bond_publ_flag
Fe1 N1 2.0512(15) 2_655 ?
Fe1 N1 2.0512(15) 3_665 ?
Fe1 N1 2.0511(15) . ?
Fe1 C11 1.9545(19) . ?
Fe1 C11 1.9545(19) 3_665 ?
Fe1 C11 1.9545(19) 2_655 ?
N1 C1 1.333(2) . ?
N1 C13 1.369(2) . ?
C1 H1 0.9500 . ?
C1 C2 1.396(3) . ?
C2 H2 0.9500 . ?
C2 C3 1.370(3) . ?
C3 H3 0.9500 . ?
C3 C4 1.409(2) . ?
C4 C5 1.435(3) . ?
C4 C13 1.409(2) . ?
C5 H5 0.9500 . ?
C5 C6 1.356(3) . ?
C6 H6 0.9500 . ?
C6 C7 1.441(3) . ?
C7 C8 1.411(3) . ?
C7 C12 1.410(3) . ?
C8 H8 0.9500 . ?
C8 C9 1.377(3) . ?
C9 H9 0.9500 . ?
C9 C10 1.412(3) . ?
C10 H10 0.9500 . ?
C10 C11 1.393(2) . ?
C11 C12 1.414(2) . ?
C12 C13 1.424(2) . ?

loop_
_geom_torsion_atom_site_label_1
_geom_torsion_atom_site_label_2
_geom_torsion_atom_site_label_3
_geom_torsion_atom_site_label_4
_geom_torsion
_geom_torsion_site_symmetry_1
_geom_torsion_site_symmetry_2
_geom_torsion_site_symmetry_3
_geom_torsion_site_symmetry_4
_geom_torsion_publ_flag
Fe1 N1 C1 C2 -174.55(13) . . . . ?
Fe1 N1 C13 C4 174.30(13) . . . . ?
Fe1 N1 C13 C12 -6.26(18) . . . . ?
Fe1 C11 C12 C7 -175.90(14) . . . . ?
Fe1 C11 C12 C13 5.28(19) . . . . ?
N1 C1 C2 C3 0.4(3) . . . . ?
C1 N1 C13 C4 -1.8(2) . . . . ?
C1 N1 C13 C12 177.64(15) . . . . ?
C1 C2 C3 C4 -0.5(3) . . . . ?
C2 C3 C4 C5 -179.07(18) . . . . ?
C2 C3 C4 C13 -0.5(3) . . . . ?
C3 C4 C5 C6 176.61(18) . . . . ?
C3 C4 C13 N1 1.7(2) . . . . ?
C3 C4 C13 C12 -177.71(16) . . . . ?
C4 C5 C6 C7 0.5(3) . . . . ?
C5 C4 C13 N1 -179.64(16) . . . . ?
C5 C4 C13 C12 1.0(3) . . . . ?
C5 C6 C7 C8 -177.82(18) . . . . ?
C5 C6 C7 C12 1.9(3) . . . . ?
C6 C7 C8 C9 179.58(18) . . . . ?
C6 C7 C12 C11 178.41(17) . . . . ?
C6 C7 C12 C13 -2.8(2) . . . . ?
C7 C8 C9 C10 1.2(3) . . . . ?
C7 C12 C13 N1 -178.03(15) . . . . ?
C7 C12 C13 C4 1.4(3) . . . . ?
C8 C7 C12 C11 -1.9(3) . . . . ?
C8 C7 C12 C13 176.92(16) . . . . ?
C8 C9 C10 C11 -0.4(3) . . . . ?
C9 C10 C11 Fe1 176.72(14) . . . . ?
C9 C10 C11 C12 -1.4(3) . . . . ?
C10 C11 C12 C7 2.6(3) . . . . ?
C10 C11 C12 C13 -176.20(15) . . . . ?
C11 C12 C13 N1 0.9(2) . . . . ?
C11 C12 C13 C4 -179.69(15) . . . . ?
C12 C7 C8 C9 -0.1(3) . . . . ?
C13 N1 C1 C2 0.7(3) . . . . ?
C13 C4 C5 C6 -1.9(3) . . . . ?
